data_7709270
loop_
_publ_author_name
'Charman, Rex S. C.'
'Mahon, Mary F.'
'Lowe, John P.'
'Liptrot, David J.'

_publ_section_title
;
 The structures of ring-expanded NHC supported copper(i) triphenylstannyls
 and their phenyl transfer reactivity towards heterocumulenes
;
_journal_name_full 'Dalton Transactions'
_journal_paper_doi 10.1039/D1DT03109K
_journal_year 2022
_chemical_formula_moiety 'C47 H57 Cu N2 Sn'
_chemical_formula_sum 'C47 H57 Cu N2 Sn'
_chemical_formula_weight 832.17
_space_group_crystal_system orthorhombic
_space_group_IT_number 19
_space_group_name_Hall 'P 2ac 2ab'
_space_group_name_H-M_alt 'P 21 21 21'
_atom_sites_solution_hydrogens geom
_atom_sites_solution_primary dual
_audit_creation_date 2021-09-03
_audit_creation_method
;
Olex2 1.2
(compiled 2018.05.29 svn.r3508 for OlexSys, GUI svn.r5506)
;
_audit_update_record
;
2021-09-10 deposited with the CCDC.	2022-01-07 downloaded from the CCDC.
;
_cell_angle_alpha 90
_cell_angle_beta 90
_cell_angle_gamma 90
_cell_formula_units_Z 4
_cell_length_a 12.30344(5)
_cell_length_b 16.99760(6)
_cell_length_c 20.11837(7)
_cell_measurement_reflns_used 49756
_cell_measurement_temperature 150.01(10)
_cell_measurement_theta_max 72.8410
_cell_measurement_theta_min 4.2130
_cell_volume 4207.33(3)
_computing_cell_refinement 'CrysAlisPro 1.171.39.46 (Rigaku OD, 2018)'
_computing_data_collection 'CrysAlisPro 1.171.39.46 (Rigaku OD, 2018)'
_computing_data_reduction 'CrysAlisPro 1.171.39.46 (Rigaku OD, 2018)'
_computing_molecular_graphics 'Olex2 (Dolomanov et al., 2009)'
_computing_publication_material 'Olex2 (Dolomanov et al., 2009)'
_computing_structure_refinement 'ShelXL (Sheldrick, 2015)'
_computing_structure_solution 'ShelXT (Sheldrick, 2015)'
_diffrn_ambient_environment N~2~
_diffrn_ambient_temperature 150.01(10)
_diffrn_detector 'CCD plate'
_diffrn_detector_area_resol_mean 8.1150
_diffrn_detector_type EosS2
_diffrn_measured_fraction_theta_full 1.000
_diffrn_measured_fraction_theta_max 0.997
_diffrn_measurement_device 'four-circle diffractometer'
_diffrn_measurement_device_type 'SuperNova, Dual, Cu at home/near, EosS2'
_diffrn_measurement_method '\w scans'
_diffrn_radiation_monochromator mirror
_diffrn_radiation_probe x-ray
_diffrn_radiation_type CuK\a
_diffrn_radiation_wavelength 1.54184
_diffrn_reflns_av_R_equivalents 0.0222
_diffrn_reflns_av_unetI/netI 0.0132
_diffrn_reflns_Laue_measured_fraction_full 1.000
_diffrn_reflns_Laue_measured_fraction_max 0.997
_diffrn_reflns_limit_h_max 14
_diffrn_reflns_limit_h_min -15
_diffrn_reflns_limit_k_max 20
_diffrn_reflns_limit_k_min -21
_diffrn_reflns_limit_l_max 24
_diffrn_reflns_limit_l_min -18
_diffrn_reflns_number 59896
_diffrn_reflns_point_group_measured_fraction_full 1.000
_diffrn_reflns_point_group_measured_fraction_max 0.995
_diffrn_reflns_theta_full 67.684
_diffrn_reflns_theta_max 72.974
_diffrn_reflns_theta_min 4.212
_diffrn_source 'micro-focus sealed X-ray tube'
_diffrn_source_type 'SuperNova (Cu) X-ray Source'
_exptl_absorpt_coefficient_mu 5.579
_exptl_absorpt_correction_T_max 1.00000
_exptl_absorpt_correction_T_min 0.67268
_exptl_absorpt_correction_type multi-scan
_exptl_absorpt_process_details
;
CrysAlisPro 1.171.39.46 (Rigaku Oxford Diffraction, 2018)
Empirical absorption correction using spherical harmonics,
 implemented in SCALE3 ABSPACK scaling algorithm.
;
_exptl_crystal_colour colourless
_exptl_crystal_colour_primary colourless
_exptl_crystal_density_diffrn 1.314
_exptl_crystal_description block
_exptl_crystal_F_000 1728
_exptl_crystal_size_max 0.374
_exptl_crystal_size_mid 0.187
_exptl_crystal_size_min 0.157
_refine_diff_density_max 0.423
_refine_diff_density_min -0.351
_refine_diff_density_rms 0.043
_refine_ls_abs_structure_details
;
 Flack x determined using 3675 quotients [(I+)-(I-)]/[(I+)+(I-)]
 (Parsons, Flack and Wagner, Acta Cryst. B69 (2013) 249-259).
;
_refine_ls_abs_structure_Flack -0.0103(10)
_refine_ls_extinction_method none
_refine_ls_goodness_of_fit_ref 1.086
_refine_ls_hydrogen_treatment constr
_refine_ls_matrix_type full
_refine_ls_number_parameters 468
_refine_ls_number_reflns 8355
_refine_ls_number_restraints 0
_refine_ls_restrained_S_all 1.086
_refine_ls_R_factor_all 0.0178
_refine_ls_R_factor_gt 0.0177
_refine_ls_shift/su_max 0.001
_refine_ls_shift/su_mean 0.000
_refine_ls_structure_factor_coef Fsqd
_refine_ls_weighting_details 'w=1/[\s^2^(Fo^2^)+(0.0250P)^2^+1.2579P] where P=(Fo^2^+2Fc^2^)/3'
_refine_ls_weighting_scheme calc
_refine_ls_wR_factor_gt 0.0461
_refine_ls_wR_factor_ref 0.0461
_reflns_Friedel_coverage 0.796
_reflns_Friedel_fraction_full 1.000
_reflns_Friedel_fraction_max 0.992
_reflns_number_gt 8331
_reflns_number_total 8355
_reflns_threshold_expression 'I > 2\s(I)'
_cod_data_source_file d1dt03109k2.cif
_cod_data_source_block s21djl05
_cod_database_code 7709270
_shelxl_version_number 2014-3
_shelx_space_group_comment
;
The symmetry employed for this shelxl refinement is uniquely defined
by the following loop, which should always be used as a source of
symmetry information in preference to the above space-group names.
They are only intended as comments.
;
_olex2_refinement_description
;
1. Fixed Uiso
 At 1.2 times of:
  All C(H) groups, All C(H,H) groups
 At 1.5 times of:
  All C(H,H,H) groups
2.a Ternary CH refined with riding coordinates:
 C12(H12), C15(H15), C24(H24), C27(H27)
2.b Secondary CH2 refined with riding coordinates:
 C2(H2A,H2B), C3(H3A,H3B), C4(H4A,H4B), C5(H5A,H5B)
2.c Aromatic/amide H refined with riding coordinates:
 C8(H8), C9(H9), C10(H10), C20(H20), C21(H21), C22(H22), C31(H31), C32(H32),
 C33(H33), C34(H34), C35(H35), C37(H37), C38(H38), C39(H39), C40(H40), C41(H41),
  C43(H43), C44(H44), C45(H45), C46(H46), C47(H47)
2.d Idealised Me refined as rotating group:
 C13(H13A,H13B,H13C), C14(H14A,H14B,H14C), C16(H16A,H16B,H16C), C17(H17A,H17B,
 H17C), C25(H25A,H25B,H25C), C26(H26A,H26B,H26C), C28(H28A,H28B,H28C), C29(H29A,
 H29B,H29C)
;

loop_
_space_group_symop_operation_xyz
'x, y, z'
'-x+1/2, -y, z+1/2'
'-x, y+1/2, -z+1/2'
'x+1/2, -y+1/2, -z'

loop_
_atom_site_label
_atom_site_type_symbol
_atom_site_fract_x
_atom_site_fract_y
_atom_site_fract_z
_atom_site_U_iso_or_equiv
_atom_site_adp_type
_atom_site_occupancy
_atom_site_site_symmetry_order
_atom_site_calc_flag
_atom_site_refinement_flags_posn
_atom_site_refinement_flags_adp
_atom_site_refinement_flags_occupancy
_atom_site_disorder_assembly
_atom_site_disorder_group
Sn1 Sn 0.47598(2) 0.50822(2) 0.53525(2) 0.02501(5) Uani 1 1 d . . . . .
Cu1 Cu 0.40504(3) 0.47727(2) 0.42349(2) 0.02470(8) Uani 1 1 d . . . . .
N1 N 0.42194(16) 0.41520(11) 0.29423(10) 0.0230(4) Uani 1 1 d . . . . .
N2 N 0.28153(14) 0.50552(12) 0.30365(9) 0.0220(4) Uani 1 1 d . . . . .
C1 C 0.36203(18) 0.46485(13) 0.33141(11) 0.0204(4) Uani 1 1 d . . . . .
C2 C 0.4293(3) 0.40817(18) 0.22070(13) 0.0391(6) Uani 1 1 d . . . . .
H2A H 0.3728 0.3728 0.2053 0.047 Uiso 1 1 calc R . . . .
H2B H 0.4989 0.3850 0.2092 0.047 Uiso 1 1 calc R . . . .
C3 C 0.4178(3) 0.4867(2) 0.18462(13) 0.0453(7) Uani 1 1 d . . . . .
H3A H 0.4623 0.5255 0.2072 0.054 Uiso 1 1 calc R . . . .
H3B H 0.4460 0.4809 0.1399 0.054 Uiso 1 1 calc R . . . .
C4 C 0.3039(3) 0.5171(2) 0.18056(14) 0.0458(7) Uani 1 1 d . . . . .
H4A H 0.2716 0.5000 0.1390 0.055 Uiso 1 1 calc R . . . .
H4B H 0.3055 0.5742 0.1804 0.055 Uiso 1 1 calc R . . . .
C5 C 0.2342(2) 0.4895(2) 0.23729(13) 0.0422(7) Uani 1 1 d . . . . .
H5A H 0.1639 0.5151 0.2344 0.051 Uiso 1 1 calc R . . . .
H5B H 0.2224 0.4333 0.2328 0.051 Uiso 1 1 calc R . . . .
C6 C 0.21816(19) 0.55744(13) 0.34574(11) 0.0221(4) Uani 1 1 d . . . . .
C7 C 0.2455(2) 0.63706(14) 0.34896(12) 0.0268(5) Uani 1 1 d . . . . .
C8 C 0.1752(2) 0.68702(15) 0.38331(13) 0.0335(6) Uani 1 1 d . . . . .
H8 H 0.1917 0.7403 0.3864 0.040 Uiso 1 1 calc R . . . .
C9 C 0.0814(2) 0.65883(16) 0.41288(13) 0.0345(6) Uani 1 1 d . . . . .
H9 H 0.0337 0.6934 0.4336 0.041 Uiso 1 1 calc R . . . .
C10 C 0.0588(2) 0.57875(17) 0.41151(14) 0.0336(5) Uani 1 1 d . . . . .
H10 H -0.0027 0.5597 0.4330 0.040 Uiso 1 1 calc R . . . .
C11 C 0.1272(2) 0.52666(15) 0.37833(13) 0.0286(5) Uani 1 1 d . . . . .
C12 C 0.3495(2) 0.66881(16) 0.31861(14) 0.0351(6) Uani 1 1 d . . . . .
H12 H 0.3762 0.6300 0.2865 0.042 Uiso 1 1 calc R . . . .
C13 C 0.4368(3) 0.6798(2) 0.37185(18) 0.0494(8) Uani 1 1 d . . . . .
H13A H 0.4120 0.7172 0.4042 0.074 Uiso 1 1 calc GR . . . .
H13B H 0.5024 0.6987 0.3515 0.074 Uiso 1 1 calc GR . . . .
H13C H 0.4507 0.6303 0.3933 0.074 Uiso 1 1 calc GR . . . .
C14 C 0.3315(3) 0.7455(2) 0.2822(2) 0.0632(11) Uani 1 1 d . . . . .
H14A H 0.2743 0.7390 0.2502 0.095 Uiso 1 1 calc GR . . . .
H14B H 0.3972 0.7605 0.2597 0.095 Uiso 1 1 calc GR . . . .
H14C H 0.3116 0.7857 0.3134 0.095 Uiso 1 1 calc GR . . . .
C15 C 0.1006(2) 0.43923(17) 0.37894(17) 0.0412(7) Uani 1 1 d . . . . .
H15 H 0.1623 0.4112 0.3591 0.049 Uiso 1 1 calc R . . . .
C16 C 0.0864(4) 0.4089(2) 0.4497(2) 0.0776(15) Uani 1 1 d . . . . .
H16A H 0.1477 0.4245 0.4761 0.116 Uiso 1 1 calc GR . . . .
H16B H 0.0813 0.3526 0.4491 0.116 Uiso 1 1 calc GR . . . .
H16C H 0.0211 0.4306 0.4684 0.116 Uiso 1 1 calc GR . . . .
C17 C 0.0002(3) 0.4219(2) 0.3365(3) 0.0797(15) Uani 1 1 d . . . . .
H17A H -0.0619 0.4478 0.3554 0.120 Uiso 1 1 calc GR . . . .
H17B H -0.0124 0.3662 0.3353 0.120 Uiso 1 1 calc GR . . . .
H17C H 0.0119 0.4409 0.2921 0.120 Uiso 1 1 calc GR . . . .
C18 C 0.49870(19) 0.36854(14) 0.33199(11) 0.0256(5) Uani 1 1 d . . . . .
C19 C 0.6038(2) 0.39796(15) 0.34261(12) 0.0281(5) Uani 1 1 d . . . . .
C20 C 0.6736(2) 0.35374(18) 0.38230(14) 0.0375(6) Uani 1 1 d . . . . .
H20 H 0.7430 0.3726 0.3912 0.045 Uiso 1 1 calc R . . . .
C21 C 0.6415(3) 0.2824(2) 0.40863(16) 0.0460(7) Uani 1 1 d . . . . .
H21 H 0.6895 0.2535 0.4347 0.055 Uiso 1 1 calc R . . . .
C22 C 0.5381(3) 0.25365(17) 0.39635(16) 0.0432(7) Uani 1 1 d . . . . .
H22 H 0.5174 0.2054 0.4141 0.052 Uiso 1 1 calc R . . . .
C23 C 0.4647(2) 0.29604(15) 0.35774(13) 0.0325(5) Uani 1 1 d . . . . .
C24 C 0.6427(2) 0.47537(15) 0.31248(13) 0.0313(5) Uani 1 1 d . . . . .
H24 H 0.5788 0.5025 0.2945 0.038 Uiso 1 1 calc R . . . .
C25 C 0.6947(3) 0.52979(19) 0.36373(16) 0.0456(7) Uani 1 1 d . . . . .
H25A H 0.6435 0.5405 0.3986 0.068 Uiso 1 1 calc GR . . . .
H25B H 0.7153 0.5782 0.3427 0.068 Uiso 1 1 calc GR . . . .
H25C H 0.7579 0.5049 0.3821 0.068 Uiso 1 1 calc GR . . . .
C26 C 0.7205(3) 0.4608(2) 0.25485(15) 0.0423(7) Uani 1 1 d . . . . .
H26A H 0.7807 0.4296 0.2700 0.063 Uiso 1 1 calc GR . . . .
H26B H 0.7468 0.5102 0.2383 0.063 Uiso 1 1 calc GR . . . .
H26C H 0.6831 0.4333 0.2200 0.063 Uiso 1 1 calc GR . . . .
C27 C 0.3514(2) 0.26328(16) 0.34519(16) 0.0397(6) Uani 1 1 d . . . . .
H27 H 0.3115 0.3018 0.3184 0.048 Uiso 1 1 calc R . . . .
C28 C 0.2893(3) 0.2522(2) 0.4104(2) 0.0591(9) Uani 1 1 d . . . . .
H28A H 0.3244 0.2124 0.4366 0.089 Uiso 1 1 calc GR . . . .
H28B H 0.2161 0.2363 0.4010 0.089 Uiso 1 1 calc GR . . . .
H28C H 0.2885 0.3009 0.4346 0.089 Uiso 1 1 calc GR . . . .
C29 C 0.3550(3) 0.1858(2) 0.3061(2) 0.0535(8) Uani 1 1 d . . . . .
H29A H 0.3917 0.1941 0.2646 0.080 Uiso 1 1 calc GR . . . .
H29B H 0.2822 0.1680 0.2977 0.080 Uiso 1 1 calc GR . . . .
H29C H 0.3933 0.1469 0.3315 0.080 Uiso 1 1 calc GR . . . .
C30 C 0.4702(2) 0.42086(13) 0.61425(12) 0.0266(4) Uani 1 1 d . . . . .
C31 C 0.4104(3) 0.35246(17) 0.60714(16) 0.0413(7) Uani 1 1 d . . . . .
H31 H 0.3746 0.3430 0.5672 0.050 Uiso 1 1 calc R . . . .
C32 C 0.4025(3) 0.29752(19) 0.6581(2) 0.0510(8) Uani 1 1 d . . . . .
H32 H 0.3613 0.2522 0.6522 0.061 Uiso 1 1 calc R . . . .
C33 C 0.4553(2) 0.31007(19) 0.71705(17) 0.0451(7) Uani 1 1 d . . . . .
H33 H 0.4498 0.2733 0.7512 0.054 Uiso 1 1 calc R . . . .
C34 C 0.5161(3) 0.37684(17) 0.72579(13) 0.0376(6) Uani 1 1 d . . . . .
H34 H 0.5523 0.3854 0.7657 0.045 Uiso 1 1 calc R . . . .
C35 C 0.5235(2) 0.43204(15) 0.67442(12) 0.0318(5) Uani 1 1 d . . . . .
H35 H 0.5649 0.4772 0.6807 0.038 Uiso 1 1 calc R . . . .
C36 C 0.3890(2) 0.60788(14) 0.57814(12) 0.0275(5) Uani 1 1 d . . . . .
C37 C 0.2907(2) 0.63010(17) 0.54886(13) 0.0347(6) Uani 1 1 d . . . . .
H37 H 0.2670 0.6038 0.5110 0.042 Uiso 1 1 calc R . . . .
C38 C 0.2273(3) 0.69060(19) 0.57493(16) 0.0436(7) Uani 1 1 d . . . . .
H38 H 0.1620 0.7042 0.5548 0.052 Uiso 1 1 calc R . . . .
C39 C 0.2622(3) 0.73022(17) 0.63087(17) 0.0438(7) Uani 1 1 d . . . . .
H39 H 0.2203 0.7707 0.6484 0.053 Uiso 1 1 calc R . . . .
C40 C 0.3586(3) 0.70988(18) 0.66064(17) 0.0440(7) Uani 1 1 d . . . . .
H40 H 0.3818 0.7366 0.6984 0.053 Uiso 1 1 calc R . . . .
C41 C 0.4218(2) 0.64938(16) 0.63449(14) 0.0355(6) Uani 1 1 d . . . . .
H41 H 0.4871 0.6364 0.6550 0.043 Uiso 1 1 calc R . . . .
C42 C 0.6453(2) 0.54321(15) 0.54493(11) 0.0279(5) Uani 1 1 d . . . . .
C43 C 0.6810(2) 0.61878(15) 0.52873(14) 0.0342(5) Uani 1 1 d . . . . .
H43 H 0.6302 0.6566 0.5166 0.041 Uiso 1 1 calc R . . . .
C44 C 0.7902(2) 0.63904(17) 0.53014(15) 0.0391(6) Uani 1 1 d . . . . .
H44 H 0.8117 0.6897 0.5186 0.047 Uiso 1 1 calc R . . . .
C45 C 0.8673(2) 0.5838(2) 0.54873(14) 0.0397(6) Uani 1 1 d . . . . .
H45 H 0.9404 0.5973 0.5505 0.048 Uiso 1 1 calc R . . . .
C46 C 0.8341(2) 0.5088(2) 0.56453(14) 0.0420(6) Uani 1 1 d . . . . .
H46 H 0.8854 0.4714 0.5769 0.050 Uiso 1 1 calc R . . . .
C47 C 0.7244(2) 0.48847(18) 0.56210(13) 0.0369(6) Uani 1 1 d . . . . .
H47 H 0.7037 0.4372 0.5722 0.044 Uiso 1 1 calc R . . . .

loop_
_atom_site_aniso_label
_atom_site_aniso_U_11
_atom_site_aniso_U_22
_atom_site_aniso_U_33
_atom_site_aniso_U_23
_atom_site_aniso_U_13
_atom_site_aniso_U_12
Sn1 0.02814(8) 0.02565(7) 0.02126(7) -0.00105(5) -0.00236(5) 0.00300(6)
Cu1 0.02695(16) 0.02636(17) 0.02078(15) -0.00219(13) -0.00127(12) 0.00247(13)
N1 0.0240(9) 0.0212(9) 0.0237(9) -0.0033(7) -0.0014(8) 0.0038(8)
N2 0.0202(8) 0.0222(9) 0.0236(8) -0.0049(8) -0.0004(6) 0.0010(8)
C1 0.0192(10) 0.0173(10) 0.0248(10) -0.0015(8) 0.0027(8) -0.0028(8)
C2 0.0435(15) 0.0437(15) 0.0301(13) -0.0097(12) -0.0028(11) 0.0176(13)
C3 0.0448(15) 0.063(2) 0.0283(12) 0.0086(13) 0.0017(11) -0.0011(16)
C4 0.068(2) 0.0400(16) 0.0290(12) -0.0035(12) -0.0064(13) 0.0146(15)
C5 0.0314(12) 0.0585(19) 0.0368(13) -0.0156(15) -0.0104(10) 0.0146(14)
C6 0.0221(10) 0.0224(11) 0.0218(10) -0.0012(8) 0.0001(8) 0.0044(9)
C7 0.0314(12) 0.0232(11) 0.0256(11) -0.0012(9) 0.0011(9) 0.0006(9)
C8 0.0438(15) 0.0234(12) 0.0334(13) -0.0047(10) -0.0007(11) 0.0070(11)
C9 0.0341(13) 0.0360(13) 0.0333(13) -0.0059(10) 0.0028(11) 0.0143(11)
C10 0.0243(11) 0.0413(14) 0.0351(13) 0.0003(11) 0.0072(10) 0.0047(10)
C11 0.0241(11) 0.0300(13) 0.0319(12) -0.0002(9) 0.0018(9) 0.0010(9)
C12 0.0408(15) 0.0265(13) 0.0380(14) -0.0026(10) 0.0102(12) -0.0066(11)
C13 0.0348(15) 0.0542(19) 0.059(2) 0.0067(15) 0.0008(14) -0.0042(14)
C14 0.057(2) 0.062(2) 0.070(2) 0.035(2) -0.0072(18) -0.0204(19)
C15 0.0308(14) 0.0307(14) 0.0621(19) 0.0026(13) 0.0139(13) -0.0016(11)
C16 0.098(3) 0.0462(19) 0.088(3) 0.026(2) 0.051(3) 0.014(2)
C17 0.050(2) 0.049(2) 0.140(5) -0.011(2) -0.012(2) -0.0168(16)
C18 0.0283(13) 0.0244(10) 0.0242(10) -0.0045(9) -0.0001(9) 0.0060(9)
C19 0.0279(12) 0.0286(12) 0.0277(11) -0.0031(10) 0.0006(9) 0.0051(10)
C20 0.0280(13) 0.0456(16) 0.0388(14) 0.0017(12) -0.0050(11) 0.0068(12)
C21 0.0413(16) 0.0509(18) 0.0458(17) 0.0150(14) -0.0065(13) 0.0161(14)
C22 0.0472(17) 0.0342(13) 0.0481(16) 0.0134(12) 0.0026(14) 0.0088(13)
C23 0.0343(14) 0.0266(11) 0.0368(13) 0.0010(10) 0.0017(11) 0.0053(11)
C24 0.0275(11) 0.0293(13) 0.0370(13) -0.0011(10) 0.0001(10) -0.0005(10)
C25 0.0485(17) 0.0392(16) 0.0491(16) -0.0146(13) 0.0058(13) -0.0072(13)
C26 0.0434(15) 0.0447(16) 0.0388(14) -0.0029(13) 0.0068(12) -0.0056(13)
C27 0.0382(15) 0.0266(13) 0.0545(17) 0.0056(12) 0.0020(13) -0.0013(11)
C28 0.0505(19) 0.052(2) 0.075(3) -0.0027(18) 0.0201(18) -0.0066(16)
C29 0.059(2) 0.0366(16) 0.065(2) -0.0039(15) 0.0025(17) -0.0077(15)
C30 0.0286(11) 0.0251(10) 0.0262(11) 0.0039(8) -0.0003(10) 0.0050(10)
C31 0.0438(16) 0.0314(14) 0.0485(16) 0.0035(12) -0.0147(14) -0.0026(12)
C32 0.0467(18) 0.0327(15) 0.074(2) 0.0158(15) -0.0120(17) -0.0083(13)
C33 0.0370(16) 0.0434(16) 0.0548(18) 0.0220(14) 0.0040(13) 0.0060(13)
C34 0.0378(14) 0.0451(15) 0.0298(12) 0.0075(11) 0.0017(11) 0.0115(13)
C35 0.0345(12) 0.0328(12) 0.0283(12) 0.0010(9) 0.0002(11) 0.0011(12)
C36 0.0324(12) 0.0221(11) 0.0281(12) 0.0025(9) 0.0053(10) 0.0005(9)
C37 0.0386(14) 0.0343(13) 0.0311(13) 0.0023(10) 0.0002(10) 0.0080(11)
C38 0.0455(16) 0.0417(16) 0.0437(16) 0.0078(13) 0.0045(13) 0.0152(13)
C39 0.0483(17) 0.0268(13) 0.0563(18) -0.0031(12) 0.0179(14) 0.0033(12)
C40 0.0466(17) 0.0362(15) 0.0493(17) -0.0160(13) 0.0107(14) -0.0102(13)
C41 0.0325(13) 0.0341(13) 0.0399(14) -0.0072(11) 0.0017(11) -0.0035(11)
C42 0.0295(11) 0.0324(12) 0.0219(11) -0.0037(9) -0.0005(9) 0.0011(9)
C43 0.0350(13) 0.0297(12) 0.0378(14) -0.0039(11) -0.0035(11) 0.0017(10)
C44 0.0420(15) 0.0364(13) 0.0390(14) -0.0037(13) -0.0012(12) -0.0067(11)
C45 0.0301(13) 0.0572(17) 0.0319(14) -0.0024(12) 0.0012(10) -0.0047(12)
C46 0.0326(13) 0.0513(17) 0.0420(14) 0.0076(14) 0.0010(11) 0.0073(13)
C47 0.0332(12) 0.0381(14) 0.0394(13) 0.0084(12) 0.0034(10) 0.0037(12)

loop_
_atom_type_symbol
_atom_type_description
_atom_type_scat_dispersion_real
_atom_type_scat_dispersion_imag
_atom_type_scat_source
C C 0.0181 0.0091 'International Tables Vol C Tables 4.2.6.8 and 6.1.1.4'
H H 0.0000 0.0000 'International Tables Vol C Tables 4.2.6.8 and 6.1.1.4'
Cu Cu -1.9646 0.5888 'International Tables Vol C Tables 4.2.6.8 and 6.1.1.4'
N N 0.0311 0.0180 'International Tables Vol C Tables 4.2.6.8 and 6.1.1.4'
Sn Sn 0.0259 5.4591 'International Tables Vol C Tables 4.2.6.8 and 6.1.1.4'

loop_
_geom_angle_atom_site_label_1
_geom_angle_atom_site_label_2
_geom_angle_atom_site_label_3
_geom_angle
_geom_angle_site_symmetry_1
_geom_angle_site_symmetry_3
_geom_angle_publ_flag
C30 Sn1 Cu1 120.54(7) . . ?
C30 Sn1 C36 102.99(9) . . ?
C36 Sn1 Cu1 110.63(7) . . ?
C42 Sn1 Cu1 118.58(6) . . ?
C42 Sn1 C30 98.78(10) . . ?
C42 Sn1 C36 102.83(9) . . ?
C1 Cu1 Sn1 172.02(7) . . ?
C1 N1 C2 129.5(2) . . ?
C1 N1 C18 114.11(19) . . ?
C18 N1 C2 115.97(19) . . ?
C1 N2 C5 125.1(2) . . ?
C1 N2 C6 118.11(18) . . ?
C6 N2 C5 115.23(19) . . ?
N1 C1 Cu1 116.72(16) . . ?
N2 C1 Cu1 123.22(16) . . ?
N2 C1 N1 120.0(2) . . ?
N1 C2 H2A 108.9 . . ?
N1 C2 H2B 108.9 . . ?
N1 C2 C3 113.4(2) . . ?
H2A C2 H2B 107.7 . . ?
C3 C2 H2A 108.9 . . ?
C3 C2 H2B 108.9 . . ?
C2 C3 H3A 108.6 . . ?
C2 C3 H3B 108.6 . . ?
H3A C3 H3B 107.6 . . ?
C4 C3 C2 114.6(3) . . ?
C4 C3 H3A 108.6 . . ?
C4 C3 H3B 108.6 . . ?
C3 C4 H4A 109.1 . . ?
C3 C4 H4B 109.1 . . ?
C3 C4 C5 112.7(2) . . ?
H4A C4 H4B 107.8 . . ?
C5 C4 H4A 109.1 . . ?
C5 C4 H4B 109.1 . . ?
N2 C5 C4 113.7(2) . . ?
N2 C5 H5A 108.8 . . ?
N2 C5 H5B 108.8 . . ?
C4 C5 H5A 108.8 . . ?
C4 C5 H5B 108.8 . . ?
H5A C5 H5B 107.7 . . ?
C7 C6 N2 119.2(2) . . ?
C7 C6 C11 122.2(2) . . ?
C11 C6 N2 118.4(2) . . ?
C6 C7 C12 121.9(2) . . ?
C8 C7 C6 117.6(2) . . ?
C8 C7 C12 120.4(2) . . ?
C7 C8 H8 119.4 . . ?
C9 C8 C7 121.3(2) . . ?
C9 C8 H8 119.4 . . ?
C8 C9 H9 120.1 . . ?
C8 C9 C10 119.9(2) . . ?
C10 C9 H9 120.1 . . ?
C9 C10 H10 119.6 . . ?
C9 C10 C11 120.8(2) . . ?
C11 C10 H10 119.6 . . ?
C6 C11 C15 122.7(2) . . ?
C10 C11 C6 118.1(2) . . ?
C10 C11 C15 119.2(2) . . ?
C7 C12 H12 108.0 . . ?
C7 C12 C13 110.7(2) . . ?
C13 C12 H12 108.0 . . ?
C14 C12 C7 112.2(3) . . ?
C14 C12 H12 108.0 . . ?
C14 C12 C13 109.7(3) . . ?
C12 C13 H13A 109.5 . . ?
C12 C13 H13B 109.5 . . ?
C12 C13 H13C 109.5 . . ?
H13A C13 H13B 109.5 . . ?
H13A C13 H13C 109.5 . . ?
H13B C13 H13C 109.5 . . ?
C12 C14 H14A 109.5 . . ?
C12 C14 H14B 109.5 . . ?
C12 C14 H14C 109.5 . . ?
H14A C14 H14B 109.5 . . ?
H14A C14 H14C 109.5 . . ?
H14B C14 H14C 109.5 . . ?
C11 C15 H15 107.7 . . ?
C11 C15 C16 111.3(3) . . ?
C11 C15 C17 110.9(3) . . ?
C16 C15 H15 107.7 . . ?
C16 C15 C17 111.3(4) . . ?
C17 C15 H15 107.7 . . ?
C15 C16 H16A 109.5 . . ?
C15 C16 H16B 109.5 . . ?
C15 C16 H16C 109.5 . . ?
H16A C16 H16B 109.5 . . ?
H16A C16 H16C 109.5 . . ?
H16B C16 H16C 109.5 . . ?
C15 C17 H17A 109.5 . . ?
C15 C17 H17B 109.5 . . ?
C15 C17 H17C 109.5 . . ?
H17A C17 H17B 109.5 . . ?
H17A C17 H17C 109.5 . . ?
H17B C17 H17C 109.5 . . ?
C19 C18 N1 119.1(2) . . ?
C23 C18 N1 118.7(2) . . ?
C23 C18 C19 122.2(2) . . ?
C18 C19 C24 122.4(2) . . ?
C20 C19 C18 117.6(2) . . ?
C20 C19 C24 120.0(2) . . ?
C19 C20 H20 119.4 . . ?
C21 C20 C19 121.2(3) . . ?
C21 C20 H20 119.4 . . ?
C20 C21 H21 119.9 . . ?
C20 C21 C22 120.2(3) . . ?
C22 C21 H21 119.9 . . ?
C21 C22 H22 119.6 . . ?
C21 C22 C23 120.9(3) . . ?
C23 C22 H22 119.6 . . ?
C18 C23 C27 122.3(2) . . ?
C22 C23 C18 117.9(3) . . ?
C22 C23 C27 119.8(3) . . ?
C19 C24 H24 107.5 . . ?
C25 C24 C19 112.7(2) . . ?
C25 C24 H24 107.5 . . ?
C26 C24 C19 111.1(2) . . ?
C26 C24 H24 107.5 . . ?
C26 C24 C25 110.5(2) . . ?
C24 C25 H25A 109.5 . . ?
C24 C25 H25B 109.5 . . ?
C24 C25 H25C 109.5 . . ?
H25A C25 H25B 109.5 . . ?
H25A C25 H25C 109.5 . . ?
H25B C25 H25C 109.5 . . ?
C24 C26 H26A 109.5 . . ?
C24 C26 H26B 109.5 . . ?
C24 C26 H26C 109.5 . . ?
H26A C26 H26B 109.5 . . ?
H26A C26 H26C 109.5 . . ?
H26B C26 H26C 109.5 . . ?
C23 C27 H27 107.8 . . ?
C23 C27 C28 111.1(3) . . ?
C23 C27 C29 111.9(3) . . ?
C28 C27 H27 107.8 . . ?
C28 C27 C29 110.4(3) . . ?
C29 C27 H27 107.8 . . ?
C27 C28 H28A 109.5 . . ?
C27 C28 H28B 109.5 . . ?
C27 C28 H28C 109.5 . . ?
H28A C28 H28B 109.5 . . ?
H28A C28 H28C 109.5 . . ?
H28B C28 H28C 109.5 . . ?
C27 C29 H29A 109.5 . . ?
C27 C29 H29B 109.5 . . ?
C27 C29 H29C 109.5 . . ?
H29A C29 H29B 109.5 . . ?
H29A C29 H29C 109.5 . . ?
H29B C29 H29C 109.5 . . ?
C31 C30 Sn1 121.04(19) . . ?
C31 C30 C35 117.1(2) . . ?
C35 C30 Sn1 121.82(18) . . ?
C30 C31 H31 119.1 . . ?
C30 C31 C32 121.7(3) . . ?
C32 C31 H31 119.1 . . ?
C31 C32 H32 120.0 . . ?
C33 C32 C31 120.1(3) . . ?
C33 C32 H32 120.0 . . ?
C32 C33 H33 120.0 . . ?
C32 C33 C34 119.9(3) . . ?
C34 C33 H33 120.0 . . ?
C33 C34 H34 120.1 . . ?
C33 C34 C35 119.7(3) . . ?
C35 C34 H34 120.1 . . ?
C30 C35 C34 121.4(3) . . ?
C30 C35 H35 119.3 . . ?
C34 C35 H35 119.3 . . ?
C37 C36 Sn1 117.89(19) . . ?
C41 C36 Sn1 124.9(2) . . ?
C41 C36 C37 117.1(2) . . ?
C36 C37 H37 119.2 . . ?
C38 C37 C36 121.7(3) . . ?
C38 C37 H37 119.2 . . ?
C37 C38 H38 120.2 . . ?
C39 C38 C37 119.6(3) . . ?
C39 C38 H38 120.2 . . ?
C38 C39 H39 120.0 . . ?
C40 C39 C38 120.1(3) . . ?
C40 C39 H39 120.0 . . ?
C39 C40 H40 119.9 . . ?
C39 C40 C41 120.2(3) . . ?
C41 C40 H40 119.9 . . ?
C36 C41 H41 119.3 . . ?
C40 C41 C36 121.3(3) . . ?
C40 C41 H41 119.3 . . ?
C43 C42 Sn1 122.17(19) . . ?
C47 C42 Sn1 120.7(2) . . ?
C47 C42 C43 116.9(2) . . ?
C42 C43 H43 119.0 . . ?
C44 C43 C42 121.9(3) . . ?
C44 C43 H43 119.0 . . ?
C43 C44 H44 120.0 . . ?
C45 C44 C43 120.0(3) . . ?
C45 C44 H44 120.0 . . ?
C44 C45 H45 120.4 . . ?
C46 C45 C44 119.2(3) . . ?
C46 C45 H45 120.4 . . ?
C45 C46 H46 119.7 . . ?
C45 C46 C47 120.6(3) . . ?
C47 C46 H46 119.7 . . ?
C42 C47 C46 121.4(3) . . ?
C42 C47 H47 119.3 . . ?
C46 C47 H47 119.3 . . ?

loop_
_geom_bond_atom_site_label_1
_geom_bond_atom_site_label_2
_geom_bond_distance
_geom_bond_site_symmetry_2
_geom_bond_publ_flag
Sn1 Cu1 2.4686(3) . ?
Sn1 C30 2.176(2) . ?
Sn1 C36 2.182(2) . ?
Sn1 C42 2.175(3) . ?
Cu1 C1 1.938(2) . ?
N1 C1 1.347(3) . ?
N1 C2 1.487(3) . ?
N1 C18 1.449(3) . ?
N2 C1 1.331(3) . ?
N2 C5 1.482(3) . ?
N2 C6 1.450(3) . ?
C2 H2A 0.9700 . ?
C2 H2B 0.9700 . ?
C2 C3 1.527(4) . ?
C3 H3A 0.9700 . ?
C3 H3B 0.9700 . ?
C3 C4 1.496(5) . ?
C4 H4A 0.9700 . ?
C4 H4B 0.9700 . ?
C4 C5 1.503(4) . ?
C5 H5A 0.9700 . ?
C5 H5B 0.9700 . ?
C6 C7 1.396(3) . ?
C6 C11 1.399(3) . ?
C7 C8 1.395(4) . ?
C7 C12 1.517(4) . ?
C8 H8 0.9300 . ?
C8 C9 1.384(4) . ?
C9 H9 0.9300 . ?
C9 C10 1.390(4) . ?
C10 H10 0.9300 . ?
C10 C11 1.392(4) . ?
C11 C15 1.522(4) . ?
C12 H12 0.9800 . ?
C12 C13 1.528(4) . ?
C12 C14 1.512(4) . ?
C13 H13A 0.9600 . ?
C13 H13B 0.9600 . ?
C13 H13C 0.9600 . ?
C14 H14A 0.9600 . ?
C14 H14B 0.9600 . ?
C14 H14C 0.9600 . ?
C15 H15 0.9800 . ?
C15 C16 1.524(5) . ?
C15 C17 1.531(5) . ?
C16 H16A 0.9600 . ?
C16 H16B 0.9600 . ?
C16 H16C 0.9600 . ?
C17 H17A 0.9600 . ?
C17 H17B 0.9600 . ?
C17 H17C 0.9600 . ?
C18 C19 1.402(4) . ?
C18 C23 1.401(4) . ?
C19 C20 1.393(4) . ?
C19 C24 1.526(4) . ?
C20 H20 0.9300 . ?
C20 C21 1.381(5) . ?
C21 H21 0.9300 . ?
C21 C22 1.385(5) . ?
C22 H22 0.9300 . ?
C22 C23 1.392(4) . ?
C23 C27 1.522(4) . ?
C24 H24 0.9800 . ?
C24 C25 1.526(4) . ?
C24 C26 1.524(4) . ?
C25 H25A 0.9600 . ?
C25 H25B 0.9600 . ?
C25 H25C 0.9600 . ?
C26 H26A 0.9600 . ?
C26 H26B 0.9600 . ?
C26 H26C 0.9600 . ?
C27 H27 0.9800 . ?
C27 C28 1.530(5) . ?
C27 C29 1.534(4) . ?
C28 H28A 0.9600 . ?
C28 H28B 0.9600 . ?
C28 H28C 0.9600 . ?
C29 H29A 0.9600 . ?
C29 H29B 0.9600 . ?
C29 H29C 0.9600 . ?
C30 C31 1.383(4) . ?
C30 C35 1.390(4) . ?
C31 H31 0.9300 . ?
C31 C32 1.391(4) . ?
C32 H32 0.9300 . ?
C32 C33 1.368(5) . ?
C33 H33 0.9300 . ?
C33 C34 1.371(5) . ?
C34 H34 0.9300 . ?
C34 C35 1.399(4) . ?
C35 H35 0.9300 . ?
C36 C37 1.397(4) . ?
C36 C41 1.395(4) . ?
C37 H37 0.9300 . ?
C37 C38 1.393(4) . ?
C38 H38 0.9300 . ?
C38 C39 1.380(5) . ?
C39 H39 0.9300 . ?
C39 C40 1.374(5) . ?
C40 H40 0.9300 . ?
C40 C41 1.392(4) . ?
C41 H41 0.9300 . ?
C42 C43 1.396(4) . ?
C42 C47 1.390(4) . ?
C43 H43 0.9300 . ?
C43 C44 1.387(4) . ?
C44 H44 0.9300 . ?
C44 C45 1.385(4) . ?
C45 H45 0.9300 . ?
C45 C46 1.376(5) . ?
C46 H46 0.9300 . ?
C46 C47 1.394(4) . ?
C47 H47 0.9300 . ?

loop_
_geom_torsion_atom_site_label_1
_geom_torsion_atom_site_label_2
_geom_torsion_atom_site_label_3
_geom_torsion_atom_site_label_4
_geom_torsion
_geom_torsion_site_symmetry_1
_geom_torsion_site_symmetry_2
_geom_torsion_site_symmetry_3
_geom_torsion_site_symmetry_4
_geom_torsion_publ_flag
Sn1 C30 C31 C32 -177.5(3) . . . . ?
Sn1 C30 C35 C34 177.7(2) . . . . ?
Sn1 C36 C37 C38 176.9(2) . . . . ?
Sn1 C36 C41 C40 -176.7(2) . . . . ?
Sn1 C42 C43 C44 -175.0(2) . . . . ?
Sn1 C42 C47 C46 176.0(2) . . . . ?
N1 C2 C3 C4 -76.4(3) . . . . ?
N1 C18 C19 C20 176.4(2) . . . . ?
N1 C18 C19 C24 -3.6(3) . . . . ?
N1 C18 C23 C22 -177.2(2) . . . . ?
N1 C18 C23 C27 2.4(4) . . . . ?
N2 C6 C7 C8 172.3(2) . . . . ?
N2 C6 C7 C12 -9.8(4) . . . . ?
N2 C6 C11 C10 -171.8(2) . . . . ?
N2 C6 C11 C15 8.4(4) . . . . ?
C1 N1 C2 C3 33.9(4) . . . . ?
C1 N1 C18 C19 -89.9(3) . . . . ?
C1 N1 C18 C23 89.0(3) . . . . ?
C1 N2 C5 C4 -76.5(3) . . . . ?
C1 N2 C6 C7 95.6(3) . . . . ?
C1 N2 C6 C11 -88.5(3) . . . . ?
C2 N1 C1 Cu1 -162.4(2) . . . . ?
C2 N1 C1 N2 14.1(4) . . . . ?
C2 N1 C18 C19 83.5(3) . . . . ?
C2 N1 C18 C23 -97.7(3) . . . . ?
C2 C3 C4 C5 28.0(4) . . . . ?
C3 C4 C5 N2 53.0(4) . . . . ?
C5 N2 C1 Cu1 -169.7(2) . . . . ?
C5 N2 C1 N1 13.9(4) . . . . ?
C5 N2 C6 C7 -97.8(3) . . . . ?
C5 N2 C6 C11 78.1(3) . . . . ?
C6 N2 C1 Cu1 -4.5(3) . . . . ?
C6 N2 C1 N1 179.1(2) . . . . ?
C6 N2 C5 C4 118.0(3) . . . . ?
C6 C7 C8 C9 -0.3(4) . . . . ?
C6 C7 C12 C13 -99.6(3) . . . . ?
C6 C7 C12 C14 137.4(3) . . . . ?
C6 C11 C15 C16 126.0(3) . . . . ?
C6 C11 C15 C17 -109.6(3) . . . . ?
C7 C6 C11 C10 4.0(4) . . . . ?
C7 C6 C11 C15 -175.9(3) . . . . ?
C7 C8 C9 C10 3.3(4) . . . . ?
C8 C7 C12 C13 78.2(3) . . . . ?
C8 C7 C12 C14 -44.8(4) . . . . ?
C8 C9 C10 C11 -2.6(4) . . . . ?
C9 C10 C11 C6 -0.9(4) . . . . ?
C9 C10 C11 C15 179.0(3) . . . . ?
C10 C11 C15 C16 -53.9(4) . . . . ?
C10 C11 C15 C17 70.5(4) . . . . ?
C11 C6 C7 C8 -3.4(4) . . . . ?
C11 C6 C7 C12 174.5(2) . . . . ?
C12 C7 C8 C9 -178.2(3) . . . . ?
C18 N1 C1 Cu1 9.8(3) . . . . ?
C18 N1 C1 N2 -173.6(2) . . . . ?
C18 N1 C2 C3 -138.2(2) . . . . ?
C18 C19 C20 C21 1.9(4) . . . . ?
C18 C19 C24 C25 129.8(3) . . . . ?
C18 C19 C24 C26 -105.6(3) . . . . ?
C18 C23 C27 C28 -119.0(3) . . . . ?
C18 C23 C27 C29 117.1(3) . . . . ?
C19 C18 C23 C22 1.6(4) . . . . ?
C19 C18 C23 C27 -178.8(2) . . . . ?
C19 C20 C21 C22 -0.6(5) . . . . ?
C20 C19 C24 C25 -50.2(3) . . . . ?
C20 C19 C24 C26 74.3(3) . . . . ?
C20 C21 C22 C23 -0.3(5) . . . . ?
C21 C22 C23 C18 -0.2(4) . . . . ?
C21 C22 C23 C27 -179.8(3) . . . . ?
C22 C23 C27 C28 60.6(4) . . . . ?
C22 C23 C27 C29 -63.3(4) . . . . ?
C23 C18 C19 C20 -2.4(4) . . . . ?
C23 C18 C19 C24 177.6(2) . . . . ?
C24 C19 C20 C21 -178.1(3) . . . . ?
C30 C31 C32 C33 -0.5(5) . . . . ?
C31 C30 C35 C34 -0.6(4) . . . . ?
C31 C32 C33 C34 -0.1(5) . . . . ?
C32 C33 C34 C35 0.3(5) . . . . ?
C33 C34 C35 C30 0.0(4) . . . . ?
C35 C30 C31 C32 0.8(5) . . . . ?
C36 C37 C38 C39 0.4(5) . . . . ?
C37 C36 C41 C40 0.5(4) . . . . ?
C37 C38 C39 C40 -0.1(5) . . . . ?
C38 C39 C40 C41 0.1(5) . . . . ?
C39 C40 C41 C36 -0.3(5) . . . . ?
C41 C36 C37 C38 -0.5(4) . . . . ?
C42 C43 C44 C45 -0.7(5) . . . . ?
C43 C42 C47 C46 1.5(4) . . . . ?
C43 C44 C45 C46 1.1(4) . . . . ?
C44 C45 C46 C47 -0.2(4) . . . . ?
C45 C46 C47 C42 -1.1(4) . . . . ?
C47 C42 C43 C44 -0.6(4) . . . . ?
